data_2234881
loop_
_publ_author_name
'Cai, Li-Mao'
'Fang, Xin'
'Lin, Mei-Jin'
'Xie, Jin'
'Wang, Jun-Dong'

_publ_section_title
;
 2-Carboxy-6-(quinolin-1-ium-8-yloxy)benzoate
;
_journal_coeditor_code ZS2185
_journal_issue 5
_journal_name_full 'Acta Crystallographica Section E'
_journal_page_first o1351
_journal_paper_doi 10.1107/S1600536812013980
_journal_volume 68
_journal_year 2012
_chemical_formula_iupac 'C17 H11 N O5'
_chemical_formula_moiety 'C17 H11 N O5'
_chemical_formula_sum 'C17 H11 N O5'
_chemical_formula_weight 309.27
_chemical_name_common '3-(quinolin-8-yloxy)phthalic acid'
_chemical_name_systematic
;
2-Carboxy-6-(quinolin-1-ium-8-yloxy)benzoate
;
_space_group_IT_number 14
_symmetry_cell_setting monoclinic
_symmetry_space_group_name_Hall '-P 2ybc'
_symmetry_space_group_name_H-M 'P 1 21/c 1'
_atom_sites_solution_hydrogens geom
_atom_sites_solution_primary direct
_atom_sites_solution_secondary difmap
_audit_creation_method SHELXL-97
_cell_angle_alpha 90.00
_cell_angle_beta 98.43(3)
_cell_angle_gamma 90.00
_cell_formula_units_Z 4
_cell_length_a 7.7337(15)
_cell_length_b 11.580(2)
_cell_length_c 15.260(3)
_cell_measurement_reflns_used 4908
_cell_measurement_temperature 293(2)
_cell_measurement_theta_max 27.5631
_cell_measurement_theta_min 3.1570
_cell_volume 1351.9(5)
_computing_cell_refinement 'CrystalClear (Rigaku, 2007)'
_computing_data_collection 'CrystalClear (Rigaku, 2007)'
_computing_data_reduction 'CrystalClear (Rigaku, 2007)'
_computing_molecular_graphics 'PLATON (Spek, 2009)'
_computing_publication_material 'SHELXL97 (Sheldrick, 2008)'
_computing_structure_refinement 'SHELXL97 (Sheldrick, 2008)'
_computing_structure_solution 'SHELXS97 (Sheldrick, 2008)'
_diffrn_ambient_temperature 293(2)
_diffrn_measured_fraction_theta_full 0.990
_diffrn_measured_fraction_theta_max 0.990
_diffrn_measurement_device_type 'Rigaku Saturn 724 CCD area-detector'
_diffrn_measurement_method '\w scans'
_diffrn_radiation_monochromator graphite
_diffrn_radiation_source 'fine-focus sealed tube'
_diffrn_radiation_type MoK\a
_diffrn_radiation_wavelength 0.71073
_diffrn_reflns_av_R_equivalents 0.0405
_diffrn_reflns_av_sigmaI/netI 0.0334
_diffrn_reflns_limit_h_max 10
_diffrn_reflns_limit_h_min -9
_diffrn_reflns_limit_k_max 14
_diffrn_reflns_limit_k_min -14
_diffrn_reflns_limit_l_max 19
_diffrn_reflns_limit_l_min -19
_diffrn_reflns_number 11030
_diffrn_reflns_theta_full 27.55
_diffrn_reflns_theta_max 27.55
_diffrn_reflns_theta_min 3.19
_diffrn_standards_number 0
_exptl_absorpt_coefficient_mu 0.114
_exptl_absorpt_correction_T_max 0.989
_exptl_absorpt_correction_T_min 0.948
_exptl_absorpt_correction_type numerical
_exptl_absorpt_process_details '(NUMABS; Higashi, 2000).'
_exptl_crystal_colour colourless
_exptl_crystal_density_diffrn 1.520
_exptl_crystal_density_method 'not measured'
_exptl_crystal_description plate
_exptl_crystal_F_000 640
_exptl_crystal_size_max 0.470
_exptl_crystal_size_mid 0.450
_exptl_crystal_size_min 0.100
_refine_diff_density_max 0.295
_refine_diff_density_min -0.294
_refine_ls_extinction_method none
_refine_ls_goodness_of_fit_ref 1.265
_refine_ls_hydrogen_treatment mixed
_refine_ls_matrix_type full
_refine_ls_number_parameters 216
_refine_ls_number_reflns 3079
_refine_ls_number_restraints 1
_refine_ls_restrained_S_all 1.265
_refine_ls_R_factor_all 0.0641
_refine_ls_R_factor_gt 0.0582
_refine_ls_shift/su_max 0.000
_refine_ls_shift/su_mean 0.000
_refine_ls_structure_factor_coef Fsqd
_refine_ls_weighting_details 'calc w=1/[\s^2^(Fo^2^)+(0.0659P)^2^+0.6417P] where P=(Fo^2^+2Fc^2^)/3'
_refine_ls_weighting_scheme calc
_refine_ls_wR_factor_gt 0.1466
_refine_ls_wR_factor_ref 0.1570
_reflns_number_gt 2899
_reflns_number_total 3079
_reflns_threshold_expression I>2\s(I)
_cod_data_source_file zs2185.cif
_cod_data_source_block I
_cod_original_sg_symbol_Hall '-P 2ybc '
_cod_original_sg_symbol_H-M 'P 21/c'
_cod_database_code 2234881
_cod_database_fobs_code 2234881

loop_
_symmetry_equiv_pos_as_xyz
'x, y, z'
'-x, y+1/2, -z+1/2'
'-x, -y, -z'
'x, -y-1/2, z-1/2'

loop_
_atom_site_type_symbol
_atom_site_label
_atom_site_fract_x
_atom_site_fract_y
_atom_site_fract_z
_atom_site_U_iso_or_equiv
_atom_site_adp_type
_atom_site_calc_flag
_atom_site_refinement_flags
_atom_site_occupancy
_atom_site_symmetry_multiplicity
O O4 0.50110(19) 0.69917(13) 0.20095(9) 0.0243(3) Uani d . 1 1
O O1 0.25866(17) 0.79156(12) -0.00275(9) 0.0188(3) Uani d . 1 1
O O5 0.2260(2) 0.76160(13) 0.18306(9) 0.0256(4) Uani d . 1 1
N N1 -0.0436(2) 0.81385(14) 0.07072(11) 0.0193(4) Uani d D 1 1
O O3 0.3439(2) 0.47845(13) 0.24357(10) 0.0323(4) Uani d . 1 1
O O2 0.4250(2) 0.33268(13) 0.16305(10) 0.0299(4) Uani d . 1 1
C C1 -0.3499(3) 0.89691(17) -0.02677(15) 0.0238(4) Uani d . 1 1
H H1 -0.4540 0.9225 -0.0593 0.029 Uiso calc R 1 1
C C2 -0.3460(3) 0.86376(18) 0.05908(15) 0.0247(4) Uani d . 1 1
H H2 -0.4464 0.8680 0.0859 0.030 Uiso calc R 1 1
C C3 -0.1888(3) 0.82314(17) 0.10662(14) 0.0225(4) Uani d . 1 1
H H3 -0.1864 0.8019 0.1656 0.027 Uiso calc R 1 1
C C4 -0.1965(3) 0.89267(17) -0.06673(14) 0.0210(4) Uani d . 1 1
C C5 -0.0436(2) 0.84770(16) -0.01521(12) 0.0182(4) Uani d . 1 1
C C6 -0.1882(3) 0.93173(18) -0.15387(14) 0.0253(5) Uani d . 1 1
H H6 -0.2878 0.9605 -0.1886 0.030 Uiso calc R 1 1
C C7 -0.0340(3) 0.92718(19) -0.18686(14) 0.0259(5) Uani d . 1 1
H H7 -0.0286 0.9559 -0.2433 0.031 Uiso calc R 1 1
C C8 0.1181(3) 0.87963(18) -0.13695(13) 0.0221(4) Uani d . 1 1
H H8 0.2218 0.8761 -0.1609 0.027 Uiso calc R 1 1
C C9 0.1119(2) 0.83900(16) -0.05353(13) 0.0188(4) Uani d . 1 1
C C10 0.2595(2) 0.67061(16) -0.00022(13) 0.0179(4) Uani d . 1 1
C C11 0.2268(3) 0.60626(19) -0.07763(13) 0.0252(5) Uani d . 1 1
H H11 0.1961 0.6424 -0.1321 0.030 Uiso calc R 1 1
C C12 0.2408(3) 0.4877(2) -0.07202(14) 0.0303(5) Uani d . 1 1
H H12 0.2187 0.4433 -0.1232 0.036 Uiso calc R 1 1
C C13 0.2875(3) 0.43417(18) 0.00914(14) 0.0262(5) Uani d . 1 1
H H13 0.2971 0.3542 0.0120 0.031 Uiso calc R 1 1
C C14 0.3200(3) 0.49906(17) 0.08628(13) 0.0194(4) Uani d . 1 1
C C15 0.3055(2) 0.61968(17) 0.08224(12) 0.0172(4) Uani d . 1 1
C C16 0.3644(3) 0.43696(17) 0.17291(13) 0.0197(4) Uani d . 1 1
C C17 0.3492(3) 0.69741(16) 0.16191(12) 0.0191(4) Uani d . 1 1
H H2A 0.447(5) 0.295(4) 0.218(3) 0.085(13) Uiso d . 1 1
H H1A 0.052(4) 0.794(4) 0.110(2) 0.102(15) Uiso d D 1 1

loop_
_atom_site_aniso_label
_atom_site_aniso_U_11
_atom_site_aniso_U_22
_atom_site_aniso_U_33
_atom_site_aniso_U_12
_atom_site_aniso_U_13
_atom_site_aniso_U_23
O4 0.0257(8) 0.0249(8) 0.0204(7) -0.0003(6) -0.0027(6) -0.0041(6)
O1 0.0191(7) 0.0175(7) 0.0193(7) 0.0007(5) 0.0012(5) 0.0013(5)
O5 0.0315(8) 0.0255(8) 0.0193(7) 0.0092(6) 0.0017(6) -0.0038(6)
N1 0.0204(8) 0.0174(8) 0.0201(8) -0.0001(6) 0.0026(6) -0.0020(6)
O3 0.0535(11) 0.0249(8) 0.0204(8) 0.0080(7) 0.0113(7) 0.0022(6)
O2 0.0490(10) 0.0205(8) 0.0193(8) 0.0094(7) 0.0020(7) 0.0021(6)
C1 0.0200(9) 0.0159(9) 0.0342(12) 0.0013(7) -0.0005(8) -0.0048(8)
C2 0.0204(10) 0.0214(10) 0.0329(11) -0.0009(8) 0.0063(8) -0.0050(8)
C3 0.0259(10) 0.0188(10) 0.0236(10) -0.0015(8) 0.0063(8) -0.0044(8)
C4 0.0198(9) 0.0151(9) 0.0268(10) -0.0004(7) -0.0011(8) -0.0015(7)
C5 0.0195(9) 0.0150(9) 0.0194(9) -0.0010(7) 0.0004(7) -0.0020(7)
C6 0.0259(11) 0.0196(10) 0.0278(11) 0.0001(8) -0.0045(8) 0.0030(8)
C7 0.0306(11) 0.0252(11) 0.0204(10) -0.0024(9) -0.0014(8) 0.0057(8)
C8 0.0243(10) 0.0201(10) 0.0219(10) -0.0021(8) 0.0033(8) 0.0021(7)
C9 0.0200(9) 0.0164(9) 0.0191(9) 0.0006(7) -0.0001(7) -0.0003(7)
C10 0.0176(9) 0.0173(9) 0.0191(9) 0.0017(7) 0.0031(7) -0.0001(7)
C11 0.0313(11) 0.0267(11) 0.0160(9) 0.0061(9) -0.0016(8) -0.0002(8)
C12 0.0451(13) 0.0255(11) 0.0179(10) 0.0053(10) -0.0039(9) -0.0066(8)
C13 0.0357(12) 0.0180(10) 0.0226(10) 0.0024(8) -0.0031(9) -0.0036(8)
C14 0.0206(9) 0.0187(10) 0.0183(9) 0.0015(7) 0.0010(7) -0.0008(7)
C15 0.0161(8) 0.0178(9) 0.0177(9) 0.0003(7) 0.0025(7) -0.0012(7)
C16 0.0221(9) 0.0166(9) 0.0201(10) -0.0022(7) 0.0019(7) -0.0001(7)
C17 0.0257(10) 0.0158(9) 0.0154(9) -0.0011(7) 0.0024(7) 0.0011(7)

loop_
_atom_type_symbol
_atom_type_description
_atom_type_scat_dispersion_real
_atom_type_scat_dispersion_imag
_atom_type_scat_source
C C 0.0033 0.0016 'International Tables Vol C Tables 4.2.6.8 and 6.1.1.4'
H H 0.0000 0.0000 'International Tables Vol C Tables 4.2.6.8 and 6.1.1.4'
N N 0.0061 0.0033 'International Tables Vol C Tables 4.2.6.8 and 6.1.1.4'
O O 0.0106 0.0060 'International Tables Vol C Tables 4.2.6.8 and 6.1.1.4'

loop_
_geom_angle_atom_site_label_1
_geom_angle_atom_site_label_2
_geom_angle_atom_site_label_3
_geom_angle
C9 O1 C10 114.24(14)
C3 N1 C5 119.49(18)
C3 N1 H1A 114(3)
C5 N1 H1A 126(3)
C16 O2 H2A 110(3)
C2 C1 C4 120.31(19)
C2 C1 H1 119.8
C4 C1 H1 119.8
C1 C2 C3 119.16(19)
C1 C2 H2 120.4
C3 C2 H2 120.4
N1 C3 C2 122.5(2)
N1 C3 H3 118.8
C2 C3 H3 118.8
C1 C4 C6 123.50(19)
C1 C4 C5 117.26(19)
C6 C4 C5 119.23(19)
N1 C5 C9 119.65(17)
N1 C5 C4 121.24(18)
C9 C5 C4 119.11(18)
C7 C6 C4 119.90(19)
C7 C6 H6 120.1
C4 C6 H6 120.1
C6 C7 C8 121.31(19)
C6 C7 H7 119.3
C8 C7 H7 119.3
C9 C8 C7 119.73(19)
C9 C8 H8 120.1
C7 C8 H8 120.1
C8 C9 O1 121.25(18)
C8 C9 C5 120.59(18)
O1 C9 C5 118.12(17)
C15 C10 C11 122.27(18)
C15 C10 O1 116.70(16)
C11 C10 O1 120.90(17)
C12 C11 C10 118.60(19)
C12 C11 H11 120.7
C10 C11 H11 120.7
C11 C12 C13 120.61(19)
C11 C12 H12 119.7
C13 C12 H12 119.7
C12 C13 C14 120.5(2)
C12 C13 H13 119.8
C14 C13 H13 119.8
C13 C14 C15 119.92(18)
C13 C14 C16 118.52(18)
C15 C14 C16 121.53(17)
C10 C15 C14 118.12(17)
C10 C15 C17 118.28(17)
C14 C15 C17 123.46(17)
O3 C16 O2 124.23(19)
O3 C16 C14 123.45(18)
O2 C16 C14 112.32(17)
O4 C17 O5 123.76(18)
O4 C17 C15 118.82(17)
O5 C17 C15 117.37(17)

loop_
_geom_bond_atom_site_label_1
_geom_bond_atom_site_label_2
_geom_bond_distance
O4 C17 1.237(2)
O1 C9 1.390(2)
O1 C10 1.401(2)
O5 C17 1.286(2)
N1 C3 1.324(3)
N1 C5 1.369(3)
N1 H1A 0.904(19)
O3 C16 1.212(2)
O2 C16 1.312(2)
O2 H2A 0.93(4)
C1 C2 1.361(3)
C1 C4 1.412(3)
C1 H1 0.9300
C2 C3 1.403(3)
C2 H2 0.9300
C3 H3 0.9300
C4 C6 1.415(3)
C4 C5 1.420(3)
C5 C9 1.416(3)
C6 C7 1.361(3)
C6 H6 0.9300
C7 C8 1.416(3)
C7 H7 0.9300
C8 C9 1.365(3)
C8 H8 0.9300
C10 C15 1.388(3)
C10 C11 1.388(3)
C11 C12 1.379(3)
C11 H11 0.9300
C12 C13 1.385(3)
C12 H12 0.9300
C13 C14 1.388(3)
C13 H13 0.9300
C14 C15 1.402(3)
C14 C16 1.500(3)
C15 C17 1.511(3)

loop_
_geom_hbond_atom_site_label_D
_geom_hbond_atom_site_label_H
_geom_hbond_atom_site_label_A
_geom_hbond_site_symmetry_A
_geom_hbond_distance_DH
_geom_hbond_distance_HA
_geom_hbond_distance_DA
_geom_hbond_angle_DHA
O2 H2A O4 2_645 0.93(4) 1.67(4) 2.584(2) 165(4)
N1 H1A O5 . 0.904(19) 1.665(19) 2.570(2) 179(5)

loop_
_geom_torsion_atom_site_label_1
_geom_torsion_atom_site_label_2
_geom_torsion_atom_site_label_3
_geom_torsion_atom_site_label_4
_geom_torsion
C4 C1 C2 C3 -1.3(3)
C5 N1 C3 C2 1.8(3)
C1 C2 C3 N1 -1.1(3)
C2 C1 C4 C6 -176.32(19)
C2 C1 C4 C5 3.0(3)
C3 N1 C5 C9 179.36(18)
C3 N1 C5 C4 0.0(3)
C1 C4 C5 N1 -2.3(3)
C6 C4 C5 N1 176.99(18)
C1 C4 C5 C9 178.31(17)
C6 C4 C5 C9 -2.4(3)
C1 C4 C6 C7 178.45(19)
C5 C4 C6 C7 -0.8(3)
C4 C6 C7 C8 2.6(3)
C6 C7 C8 C9 -1.0(3)
C7 C8 C9 O1 179.88(18)
C7 C8 C9 C5 -2.3(3)
C10 O1 C9 C8 -101.6(2)
C10 O1 C9 C5 80.5(2)
N1 C5 C9 C8 -175.44(18)
C4 C5 C9 C8 3.9(3)
N1 C5 C9 O1 2.5(3)
C4 C5 C9 O1 -178.14(16)
C9 O1 C10 C15 -134.25(17)
C9 O1 C10 C11 49.8(2)
C15 C10 C11 C12 -0.1(3)
O1 C10 C11 C12 175.68(19)
C10 C11 C12 C13 -0.3(4)
C11 C12 C13 C14 0.3(4)
C12 C13 C14 C15 0.0(3)
C12 C13 C14 C16 178.0(2)
C11 C10 C15 C14 0.4(3)
O1 C10 C15 C14 -175.46(16)
C11 C10 C15 C17 176.33(18)
O1 C10 C15 C17 0.4(3)
C13 C14 C15 C10 -0.4(3)
C16 C14 C15 C10 -178.36(17)
C13 C14 C15 C17 -176.09(19)
C16 C14 C15 C17 6.0(3)
C13 C14 C16 O3 -157.0(2)
C15 C14 C16 O3 20.9(3)
C13 C14 C16 O2 22.0(3)
C15 C14 C16 O2 -160.01(18)
C10 C15 C17 O4 -112.9(2)
C14 C15 C17 O4 62.7(3)
C10 C15 C17 O5 64.5(2)
C14 C15 C17 O5 -119.8(2)

loop_
_cod_related_entry_id
_cod_related_entry_database
_cod_related_entry_code
1 ChemSpider 30657727
